data_7122768
loop_
_publ_author_name
'Shintani, Ryo'
'Kishikawa, Shinnosuke'
'Nakamura, Kimihiro'
'Tsuda, Tomohiro'
'Nozaki, Kyoko'

_publ_section_title
;
 Synthesis of carbonyl-bridged dibenzofulvalenes and related compounds by
 rhodium-catalyzed stitching reaction.
;
_journal_name_full 'Chemical communications (Cambridge, England)'
_journal_paper_doi 10.1039/c8cc09943j
_journal_year 2019
_chemical_formula_moiety 'C26 H28 Ge'
_chemical_formula_sum 'C26 H28 Ge'
_chemical_formula_weight 413.07
_chemical_name_systematic Ge
_space_group_crystal_system triclinic
_space_group_IT_number 2
_space_group_name_Hall '-P 1'
_space_group_name_H-M_alt 'P -1'
_symmetry_space_group_name_Hall '-P 1'
_symmetry_space_group_name_H-M 'P -1'
_atom_sites_solution_hydrogens geom
_atom_sites_solution_primary iterative
_audit_creation_date 2018-12-05
_audit_creation_method
;
Olex2 1.2
(compiled 2018.05.29 svn.r3508 for OlexSys, GUI svn.r5506)
;
_audit_update_record
;
2018-12-08 deposited with the CCDC.
2018-12-28 downloaded from the CCDC.
;
_cell_angle_alpha 100.752(2)
_cell_angle_beta 100.803(2)
_cell_angle_gamma 119.398(4)
_cell_formula_units_Z 8
_cell_length_a 16.8701(6)
_cell_length_b 16.9405(6)
_cell_length_c 18.3624(3)
_cell_measurement_reflns_used 10593
_cell_measurement_temperature 113
_cell_measurement_theta_max 27.5
_cell_measurement_theta_min 3.0
_cell_volume 4246.4(3)
_computing_molecular_graphics 'Olex2 (Dolomanov et al., 2009)'
_computing_publication_material 'Olex2 (Dolomanov et al., 2009)'
_computing_structure_refinement 'ShelXL (Sheldrick, 2015)'
_computing_structure_solution 'olex2.solve (Bourhis et al., 2015)'
_diffrn_ambient_temperature 113
_diffrn_measured_fraction_theta_full 0.999
_diffrn_measured_fraction_theta_max 0.759
_diffrn_measurement_device_type 'XTalAB P200'
_diffrn_radiation_type MoK\a
_diffrn_radiation_wavelength 0.71073
_diffrn_reflns_av_R_equivalents 0.056
_diffrn_reflns_av_unetI/netI 0.0476
_diffrn_reflns_Laue_measured_fraction_full 0.904
_diffrn_reflns_Laue_measured_fraction_max 0.759
_diffrn_reflns_limit_h_max 22
_diffrn_reflns_limit_h_min -23
_diffrn_reflns_limit_k_max 23
_diffrn_reflns_limit_k_min -22
_diffrn_reflns_limit_l_max 25
_diffrn_reflns_limit_l_min -25
_diffrn_reflns_number 18557
_diffrn_reflns_point_group_measured_fraction_full 0.904
_diffrn_reflns_point_group_measured_fraction_max 0.759
_diffrn_reflns_theta_full 25.242
_diffrn_reflns_theta_max 29.599
_diffrn_reflns_theta_min 1.835
_exptl_absorpt_coefficient_mu 1.450
_exptl_absorpt_correction_T_max 1.000
_exptl_absorpt_correction_T_min 0.821
_exptl_absorpt_correction_type multi-scan
_exptl_absorpt_process_details 'Rigaku Pilatus 200K'
_exptl_crystal_colour 'clear orangish red'
_exptl_crystal_colour_lustre clear
_exptl_crystal_colour_modifier orangish
_exptl_crystal_colour_primary red
_exptl_crystal_density_diffrn 1.292
_exptl_crystal_description block
_exptl_crystal_F_000 1728
_exptl_crystal_recrystallization_method
'An orange hot hexane solution of the compound  was prepared. Crystals suitable for X-rayanalysis were obtained by cooling the solution at room temperature.'
_exptl_crystal_size_max 0.3
_exptl_crystal_size_mid 0.2
_exptl_crystal_size_min 0.2
_refine_diff_density_max 0.409
_refine_diff_density_min -0.364
_refine_diff_density_rms 0.061
_refine_ls_extinction_method none
_refine_ls_goodness_of_fit_ref 0.979
_refine_ls_hydrogen_treatment constr
_refine_ls_matrix_type full
_refine_ls_number_parameters 1019
_refine_ls_number_reflns 18557
_refine_ls_number_restraints 62
_refine_ls_restrained_S_all 0.983
_refine_ls_R_factor_all 0.0445
_refine_ls_R_factor_gt 0.0297
_refine_ls_shift/su_max 0.001
_refine_ls_shift/su_mean 0.000
_refine_ls_structure_factor_coef Fsqd
_refine_ls_weighting_details 'w=1/[\s^2^(Fo^2^)+(0.0342P)^2^] where P=(Fo^2^+2Fc^2^)/3'
_refine_ls_weighting_scheme calc
_refine_ls_wR_factor_gt 0.0630
_refine_ls_wR_factor_ref 0.0648
_reflns_Friedel_coverage 0.000
_reflns_number_gt 14319
_reflns_number_total 18557
_reflns_threshold_expression 'I > 2\s(I)'
_cod_data_source_file c8cc09943j2.cif
_cod_data_source_block nsk1129a_twin1_hklf4
_cod_database_code 7122768
_shelx_shelxl_version_number 2018/3
_shelx_space_group_comment
;
The symmetry employed for this shelxl refinement is uniquely defined
by the following loop, which should always be used as a source of
symmetry information in preference to the above space-group names.
They are only intended as comments.
;
_shelx_estimated_absorpt_t_max 0.760
_shelx_estimated_absorpt_t_min 0.670
_olex2_refinement_description
;
1. Twinned data refinement
 Scales: 0.5472(5)
 0.4528(5)
2. Fixed Uiso
 At 1.2 times of:
  All C(H) groups, All C(H,H) groups
 At 1.5 times of:
  All C(H,H,H) groups
3. Restrained distances
 C00Z-C02X \\sim C00Z-C0AA
 with sigma of 0.02
 C00Z-C030 \\sim C00Z-C0
 with sigma of 0.02
4. Uiso/Uaniso restraints and constraints
C00Z \\sim C02X \\sim C030 \\sim C0AA \\sim C0: within 2A with sigma of 0.01
and sigma for terminal atoms of 0.01
5. Rigid body (RIGU) restrains
 C00Z, C02X, C030, C0AA, C0
 with sigma for 1-2 distances of 0.004 and sigma for 1-3 distances of 0.004
6. Others
 Sof(H00A)=Sof(C0AA)=Sof(H0AA)=Sof(H0AB)=Sof(H0AC)=Sof(C0)=Sof(H0A)=Sof(H0B)=
 Sof(H0C)=1-FVAR(1)
 Sof(H00Z)=Sof(C02X)=Sof(H02K)=Sof(H02L)=Sof(H02M)=Sof(C030)=Sof(H03A)=
 Sof(H03B)=Sof(H03C)=FVAR(1)
7.a Ternary CH refined with riding coordinates:
 C00J(H00J), C00W(H00W), C00Z(H00Z), C00Z(H00A), C010(H010), C01N(H01N),
 C01S(H01S), C026(H026), C02G(H9AA)
7.b Aromatic/amide H refined with riding coordinates:
 C00F(H00H), C00L(H00L), C00R(H00R), C00S(H00S), C00U(H00U), C012(H012),
 C014(H014), C018(H018), C01B(H01B), C01E(H01E), C01F(H01F), C01G(H01K),
 C01H(H01H), C01M(H01M), C01T(H01T), C01U(H01U), C01V(H01V), C01W(H01W),
 C01X(H01X), C01Y(H01Y), C021(H021), C022(H022), C02A(H02N), C02C(H02O),
 C02E(H02P), C02F(H02Q), C02H(H02J), C02J(H02X), C02K(H0BA), C02R(H02R),
 C02T(H02T), C02W(H02W)
7.c Idealised Me refined as rotating group:
 C00N(H00B,H00C,H00D), C00Y(H00E,H00F,H00G), C01C(H01A,H01C,H01D), C01D(H01G,
 H01I,H01J), C023(H7AA,H,HA), C025(H02A,H02B,H02C), C027(H8AA,HB,HC), C028(H1AA,
 HD,HE), C029(H02D,H02E,H02F), C02B(H2AA,HF,HG), C02D(H02G,H02H,H02I),
 C02I(H02S,H02U,H02V), C02L(H3AA,HH,HI), C02M(H02Y,HJ,HK), C02N(H1BA,HL,HM),
 C02O(H4AA,HN,HO), C02P(H02Z,HP,HQ), C02Q(H5AA,HR,HS), C02U(H6AA,HT,HU),
 C02V(H2BA,HV,HW), C02X(H02K,H02L,H02M), C02Y(H3BA,HX,HY), C02Z(H02,HZ,H4BA),
 C030(H03A,H03B,H03C), C0AA(H0AA,H0AB,H0AC), C0(H0A,H0B,H0C)
;
_olex2_submission_original_sample_id NSK1129
_olex2_submission_special_instructions 'No special instructions were received'

loop_
_space_group_symop_operation_xyz
'x, y, z'
'-x, -y, -z'

loop_
_atom_site_label
_atom_site_type_symbol
_atom_site_fract_x
_atom_site_fract_y
_atom_site_fract_z
_atom_site_U_iso_or_equiv
_atom_site_adp_type
_atom_site_occupancy
_atom_site_site_symmetry_order
_atom_site_calc_flag
_atom_site_refinement_flags_posn
_atom_site_refinement_flags_adp
_atom_site_refinement_flags_occupancy
_atom_site_disorder_assembly
_atom_site_disorder_group
Ge01 Ge 0.39859(2) 0.54547(2) 0.20900(2) 0.01730(10) Uani 1 1 d . . . . .
Ge02 Ge 0.69842(2) 0.34127(2) 0.29257(2) 0.01700(8) Uani 1 1 d . . . . .
Ge03 Ge 0.20128(2) 0.85257(2) 0.27681(2) 0.01875(9) Uani 1 1 d . . . . .
Ge04 Ge -0.08562(2) 0.04999(2) 0.21936(2) 0.01908(10) Uani 1 1 d . . . . .
C005 C 0.3797(2) 0.4232(2) 0.15711(18) 0.0176(7) Uani 1 1 d . . . . .
C006 C 0.3911(2) 0.5068(2) 0.30145(18) 0.0161(7) Uani 1 1 d . . . . .
C007 C -0.1289(2) -0.1315(2) 0.22294(19) 0.0163(7) Uani 1 1 d . . . . .
C008 C 0.9746(2) 0.3955(2) 0.40051(19) 0.0201(7) Uani 1 1 d . . . . .
C009 C 0.3790(2) 0.8779(2) 0.27510(18) 0.0172(7) Uani 1 1 d . . . . .
C00A C 0.9783(2) 0.4122(2) 0.32821(18) 0.0203(7) Uani 1 1 d . . . . .
C00B C 0.4700(2) 0.8916(2) 0.32088(18) 0.0177(7) Uani 1 1 d . . . . .
C00C C 0.8336(2) 0.3790(2) 0.21333(19) 0.0158(7) Uani 1 1 d . . . . .
C00D C 0.3187(2) 0.8609(2) 0.32720(19) 0.0182(7) Uani 1 1 d . . . . .
C00E C 0.3674(2) 0.4079(2) 0.28421(19) 0.0176(7) Uani 1 1 d . . . . .
C00F C -0.1198(2) -0.0269(2) 0.49790(18) 0.0227(7) Uani 1 1 d . . . . .
H00H H -0.112298 0.026981 0.533068 0.027 Uiso 1 1 calc R . . . .
C00G C -0.1079(2) -0.0739(2) 0.16988(18) 0.0157(7) Uani 1 1 d . . . . .
C00H C 0.3606(2) 0.3643(2) 0.20871(18) 0.0170(7) Uani 1 1 d . . . . .
C00I C -0.1034(2) 0.0111(2) 0.31104(18) 0.0178(7) Uani 1 1 d . . . . .
C00J C 0.2863(2) 0.5502(2) 0.16516(19) 0.0266(8) Uani 1 1 d . . . . .
H00J H 0.287365 0.560211 0.113269 0.032 Uiso 1 1 calc R . . . .
C00K C 0.3644(2) 0.8787(2) 0.12992(18) 0.0174(7) Uani 1 1 d . . . . .
C00L C -0.1427(2) -0.1860(2) 0.39415(19) 0.0228(7) Uani 1 1 d . . . . .
H00L H -0.150064 -0.239950 0.359220 0.027 Uiso 1 1 calc R . . . .
C00M C -0.1235(2) -0.0865(2) 0.29708(19) 0.0154(7) Uani 1 1 d . . . . .
C00N C 0.1937(2) 0.4574(3) 0.1518(2) 0.0361(9) Uani 1 1 d . . . . .
H00B H 0.191346 0.404417 0.116802 0.054 Uiso 1 1 calc GR . . . .
H00C H 0.138955 0.460852 0.127902 0.054 Uiso 1 1 calc GR . . . .
H00D H 0.190680 0.446577 0.202110 0.054 Uiso 1 1 calc GR . . . .
C00O C 0.3388(2) 0.8736(2) 0.20200(19) 0.0162(7) Uani 1 1 d . . . . .
C00P C 0.8247(2) 0.3644(2) 0.34053(18) 0.0162(7) Uani 1 1 d . . . . .
C00Q C 0.8784(2) 0.3663(2) 0.40663(19) 0.0198(7) Uani 1 1 d . . . . .
C00R C 0.3444(2) 0.2045(2) 0.03623(18) 0.0243(8) Uani 1 1 d . . . . .
H00R H 0.350967 0.209186 -0.013306 0.029 Uiso 1 1 calc R . . . .
C00S C 0.9253(2) 0.3967(2) 0.0374(2) 0.0261(8) Uani 1 1 d . . . . .
H00S H 0.978084 0.406373 0.020045 0.031 Uiso 1 1 calc R . . . .
C00T C 0.8811(2) 0.3888(2) 0.28518(18) 0.0166(7) Uani 1 1 d . . . . .
C00U C -0.1374(2) -0.2937(2) 0.05662(19) 0.0283(8) Uani 1 1 d . . . . .
H00U H -0.126114 -0.289014 0.008360 0.034 Uiso 1 1 calc R . . . .
C00V C 0.6971(2) 0.3514(2) 0.12447(17) 0.0177(7) Uani 1 1 d . . . . .
C00W C 0.2102(2) 0.9715(2) 0.32578(18) 0.0274(8) Uani 1 1 d . . . . .
H00W H 0.198556 0.969714 0.377058 0.033 Uiso 1 1 calc R . . . .
C00X C 0.8533(2) 0.3845(2) 0.13907(18) 0.0186(7) Uani 1 1 d . . . . .
C00Y C 0.4215(2) 0.6368(2) 0.42177(19) 0.0281(8) Uani 1 1 d . . . . .
H00E H 0.436225 0.677545 0.388415 0.042 Uiso 1 1 calc GR . . . .
H00F H 0.477144 0.666435 0.469215 0.042 Uiso 1 1 calc GR . . . .
H00G H 0.365840 0.629429 0.436408 0.042 Uiso 1 1 calc GR . . . .
C00Z C 0.5859(2) 0.2165(2) 0.2798(2) 0.0343(9) Uani 1 1 d D U . . .
H00Z H 0.529533 0.204284 0.238549 0.041 Uiso 0.625(10) 1 calc R . P A 1
H00A H 0.533131 0.228656 0.270739 0.041 Uiso 0.375(10) 1 calc R . P A 2
C010 C 0.07517(19) 0.74001(19) 0.26240(17) 0.0232(7) Uani 1 1 d . . . . .
H010 H 0.026222 0.743891 0.225785 0.028 Uiso 1 1 calc R . . . .
C011 C 0.7706(2) 0.3685(2) 0.08533(17) 0.0163(7) Uani 1 1 d . . . . .
C012 C 0.6282(2) 0.9192(2) 0.3615(2) 0.0281(8) Uani 1 1 d . . . . .
H012 H 0.685585 0.931919 0.350995 0.034 Uiso 1 1 calc R . . . .
C013 C 0.4610(2) 0.8806(2) 0.39348(19) 0.0212(7) Uani 1 1 d . . . . .
C014 C 0.4451(2) 0.8931(2) 0.0342(2) 0.0279(8) Uani 1 1 d . . . . .
H014 H 0.499420 0.901959 0.019969 0.033 Uiso 1 1 calc R . . . .
C015 C -0.1311(2) -0.1087(2) 0.36990(18) 0.0167(7) Uani 1 1 d . . . . .
C016 C 0.2861(2) 0.8680(2) 0.07365(18) 0.0166(7) Uani 1 1 d . . . . .
C017 C 0.3986(2) 0.5398(2) 0.37760(18) 0.0180(7) Uani 1 1 d . . . . .
C018 C 0.7660(2) 0.3670(2) 0.00933(18) 0.0239(7) Uani 1 1 d . . . . .
H018 H 0.710004 0.355545 -0.026461 0.029 Uiso 1 1 calc R . . . .
C019 C -0.1036(2) 0.0438(2) 0.38468(18) 0.0196(8) Uani 1 1 d . . . . .
C01A C 0.2419(2) 0.8588(2) 0.18382(18) 0.0179(7) Uani 1 1 d . . . . .
C01B C 1.0536(2) 0.4086(2) 0.45264(18) 0.0299(8) Uani 1 1 d . . . . .
H01B H 1.049980 0.394351 0.500025 0.036 Uiso 1 1 calc R . . . .
C01C C 0.7703(2) 0.5423(2) 0.3470(2) 0.0353(9) Uani 1 1 d . . . . .
H01A H 0.831036 0.551179 0.375100 0.053 Uiso 1 1 calc GR . . . .
H01C H 0.764913 0.593939 0.374594 0.053 Uiso 1 1 calc GR . . . .
H01D H 0.768933 0.543663 0.293655 0.053 Uiso 1 1 calc GR . . . .
C01D C -0.0905(2) 0.1370(2) 0.42467(19) 0.0273(8) Uani 1 1 d . . . . .
H01G H -0.076277 0.177061 0.390712 0.041 Uiso 1 1 calc GR . . . .
H01I H -0.037044 0.170298 0.474201 0.041 Uiso 1 1 calc GR . . . .
H01J H -0.149659 0.124685 0.435261 0.041 Uiso 1 1 calc GR . . . .
C01E C 0.3430(2) 0.3027(2) 0.3765(2) 0.0264(8) Uani 1 1 d . . . . .
H01E H 0.329814 0.247344 0.338886 0.032 Uiso 1 1 calc R . . . .
C01F C 0.5553(2) 0.9129(2) 0.30546(19) 0.0254(7) Uani 1 1 d . . . . .
H01F H 0.563260 0.922867 0.257428 0.031 Uiso 1 1 calc R . . . .
C01G C -0.1722(2) -0.3081(2) 0.19806(19) 0.0221(7) Uani 1 1 d . . . . .
H01K H -0.184928 -0.314384 0.245627 0.026 Uiso 1 1 calc R . . . .
C01H C 0.5334(2) 0.8871(2) 0.44892(18) 0.0266(8) Uani 1 1 d . . . . .
H01H H 0.525975 0.878124 0.497319 0.032 Uiso 1 1 calc R . . . .
C01I C 0.3805(2) 0.4640(2) 0.41248(19) 0.0196(7) Uani 1 1 d . . . . .
C01J C 0.3540(2) 0.2797(2) 0.09188(18) 0.0194(7) Uani 1 1 d . . . . .
C01K C -0.1453(2) -0.2239(2) 0.18190(17) 0.0180(7) Uani 1 1 d . . . . .
C01L C 0.3614(2) 0.3835(2) 0.35603(18) 0.0176(7) Uani 1 1 d . . . . .
C01M C 0.9307(2) 0.3971(2) 0.11351(19) 0.0233(7) Uani 1 1 d . . . . .
H01M H 0.986062 0.405817 0.147980 0.028 Uiso 1 1 calc R . . . .
C01N C 0.5203(2) 0.6624(2) 0.2217(2) 0.0282(9) Uani 1 1 d . . . . .
H01N H 0.530758 0.714684 0.265899 0.034 Uiso 1 1 calc R . . . .
C01O C 0.7335(2) 0.3559(2) 0.19874(18) 0.0172(7) Uani 1 1 d . . . . .
C01P C 0.3763(2) 0.3741(2) 0.08816(17) 0.0184(7) Uani 1 1 d . . . . .
C01Q C 0.3429(2) 0.2728(2) 0.16534(18) 0.0210(7) Uani 1 1 d . . . . .
C01R C -0.1188(2) -0.0292(2) 0.42258(18) 0.0181(7) Uani 1 1 d . . . . .
C01S C 0.6866(2) 0.4463(2) 0.34326(18) 0.0236(7) Uani 1 1 d . . . . .
H01S H 0.689800 0.447088 0.398335 0.028 Uiso 1 1 calc R . . . .
C01T C 0.3819(2) 0.4647(2) 0.48825(18) 0.0210(7) Uani 1 1 d . . . . .
H01T H 0.395356 0.519966 0.526206 0.025 Uiso 1 1 calc R . . . .
C01U C 0.2874(2) 0.8682(2) -0.00133(19) 0.0242(8) Uani 1 1 d . . . . .
H01U H 0.233946 0.858726 -0.039125 0.029 Uiso 1 1 calc R . . . .
C01V C -0.1432(2) -0.1826(3) 0.4709(2) 0.0285(8) Uani 1 1 d . . . . .
H01V H -0.151612 -0.234947 0.487925 0.034 Uiso 1 1 calc R . . . .
C01W C 0.6178(2) 0.9071(2) 0.4331(2) 0.0319(8) Uani 1 1 d . . . . .
H01W H 0.668516 0.912522 0.471119 0.038 Uiso 1 1 calc R . . . .
C01X C 0.3680(2) 0.8824(2) -0.0205(2) 0.0265(8) Uani 1 1 d . . . . .
H01X H 0.370780 0.884895 -0.071276 0.032 Uiso 1 1 calc R . . . .
C01Y C -0.1619(2) -0.3763(2) 0.0754(2) 0.0304(8) Uani 1 1 d . . . . .
H01Y H -0.165776 -0.428063 0.040510 0.036 Uiso 1 1 calc R . . . .
C01Z C -0.1294(2) -0.2173(2) 0.10950(18) 0.0199(7) Uani 1 1 d . . . . .
C020 C -0.1072(2) -0.1245(2) 0.10342(18) 0.0183(7) Uani 1 1 d . . . . .
C021 C 0.4437(2) 0.8911(2) 0.10901(19) 0.0233(7) Uani 1 1 d . . . . .
H021 H 0.496532 0.898135 0.145675 0.028 Uiso 1 1 calc R . . . .
C022 C -0.1807(2) -0.3839(2) 0.1440(2) 0.0313(8) Uani 1 1 d . . . . .
H022 H -0.199997 -0.442057 0.155029 0.038 Uiso 1 1 calc R . . . .
C023 C -0.2840(2) -0.0171(3) 0.1625(2) 0.0408(10) Uani 1 1 d . . . . .
H7AA H -0.293093 -0.077940 0.135257 0.061 Uiso 1 1 calc GR . . . .
H H -0.334470 -0.010922 0.133366 0.061 Uiso 1 1 calc GR . . . .
HA H -0.287428 -0.015502 0.215405 0.061 Uiso 1 1 calc GR . . . .
C024 C 0.2110(2) 0.8549(2) 0.10930(17) 0.0188(7) Uani 1 1 d . . . . .
C025 C 0.6019(2) 0.3349(2) 0.08605(18) 0.0304(8) Uani 1 1 d . . . . .
H02A H 0.611063 0.394286 0.078768 0.046 Uiso 1 1 calc GR . . . .
H02B H 0.561256 0.314896 0.119155 0.046 Uiso 1 1 calc GR . . . .
H02C H 0.570841 0.284587 0.034922 0.046 Uiso 1 1 calc GR . . . .
C026 C -0.1870(2) 0.0646(2) 0.16795(19) 0.0277(8) Uani 1 1 d . . . . .
H026 H -0.186097 0.061730 0.113238 0.033 Uiso 1 1 calc R . . . .
C027 C -0.0868(2) -0.0944(2) 0.03422(19) 0.0275(8) Uani 1 1 d . . . . .
H8AA H -0.078938 -0.031981 0.040619 0.041 Uiso 1 1 calc GR . . . .
HB H -0.140571 -0.141996 -0.013489 0.041 Uiso 1 1 calc GR . . . .
HC H -0.027637 -0.089603 0.030070 0.041 Uiso 1 1 calc GR . . . .
C028 C 0.3117(2) 1.0565(2) 0.34219(19) 0.0366(9) Uani 1 1 d . . . . .
H1AA H 0.358301 1.048469 0.375105 0.055 Uiso 1 1 calc GR . . . .
HD H 0.317686 1.115705 0.369477 0.055 Uiso 1 1 calc GR . . . .
HE H 0.324297 1.060073 0.292560 0.055 Uiso 1 1 calc GR . . . .
C029 C 0.5891(2) 0.4285(3) 0.3019(2) 0.0428(10) Uani 1 1 d . . . . .
H02D H 0.583751 0.426934 0.247555 0.064 Uiso 1 1 calc GR . . . .
H02E H 0.583403 0.480094 0.329153 0.064 Uiso 1 1 calc GR . . . .
H02F H 0.537592 0.367022 0.302620 0.064 Uiso 1 1 calc GR . . . .
C02A C 0.3134(3) 0.1150(2) 0.1254(2) 0.0428(10) Uani 1 1 d . . . . .
H02N H 0.299131 0.057905 0.136823 0.051 Uiso 1 1 calc R . . . .
C02B C 0.1184(2) 0.8418(2) 0.06598(18) 0.0292(8) Uani 1 1 d . . . . .
H2AA H 0.132094 0.899335 0.052187 0.044 Uiso 1 1 calc GR . . . .
HF H 0.077578 0.831165 0.099405 0.044 Uiso 1 1 calc GR . . . .
HG H 0.084917 0.786317 0.018076 0.044 Uiso 1 1 calc GR . . . .
C02C C 0.3222(3) 0.1892(2) 0.1810(2) 0.0389(9) Uani 1 1 d . . . . .
H02O H 0.313912 0.182631 0.229775 0.047 Uiso 1 1 calc R . . . .
C02D C 0.8505(2) 0.3430(2) 0.47567(19) 0.0256(8) Uani 1 1 d . . . . .
H02G H 0.842918 0.281853 0.475837 0.038 Uiso 1 1 calc GR . . . .
H02H H 0.789563 0.338031 0.472779 0.038 Uiso 1 1 calc GR . . . .
H02I H 0.900739 0.393745 0.523889 0.038 Uiso 1 1 calc GR . . . .
C02E C 0.3439(2) 0.3034(2) 0.4526(2) 0.0311(8) Uani 1 1 d . . . . .
H02P H 0.330918 0.248077 0.466582 0.037 Uiso 1 1 calc R . . . .
C02F C 0.3248(2) 0.1221(2) 0.0551(2) 0.0354(9) Uani 1 1 d . . . . .
H02Q H 0.319306 0.070583 0.018441 0.043 Uiso 1 1 calc R . . . .
C02G C 0.0478(3) 0.1572(2) 0.2366(2) 0.0441(10) Uani 1 1 d . . . . .
H9AA H 0.088405 0.129737 0.241347 0.053 Uiso 1 1 calc R . . . .
C02H C 0.8447(2) 0.3825(2) -0.01410(19) 0.0277(8) Uani 1 1 d . . . . .
H02J H 0.843130 0.383452 -0.065909 0.033 Uiso 1 1 calc R . . . .
C02I C 0.3936(2) 0.4047(2) 0.01861(19) 0.0261(8) Uani 1 1 d . . . . .
H02S H 0.401578 0.467301 0.026220 0.039 Uiso 1 1 calc GR . . . .
H02U H 0.338671 0.357476 -0.028467 0.039 Uiso 1 1 calc GR . . . .
H02V H 0.452103 0.409429 0.012357 0.039 Uiso 1 1 calc GR . . . .
C02J C 0.3634(2) 0.3836(3) 0.5079(2) 0.0274(8) Uani 1 1 d . . . . .
H02X H 0.364180 0.383237 0.559675 0.033 Uiso 1 1 calc R . . . .
C02K C -0.1318(2) -0.1040(2) 0.52193(19) 0.0276(8) Uani 1 1 d . . . . .
H0BA H -0.132052 -0.102522 0.573840 0.033 Uiso 1 1 calc R . . . .
C02L C 0.1344(2) 0.9808(2) 0.2751(2) 0.0431(9) Uani 1 1 d . . . . .
H3AA H 0.141618 0.977979 0.223107 0.065 Uiso 1 1 calc GR . . . .
HH H 0.143050 1.042229 0.299869 0.065 Uiso 1 1 calc GR . . . .
HI H 0.070072 0.928283 0.269815 0.065 Uiso 1 1 calc GR . . . .
C02M C 0.2937(2) 0.6354(3) 0.2188(2) 0.0504(10) Uani 1 1 d . . . . .
H02Y H 0.295252 0.628350 0.270697 0.076 Uiso 1 1 calc GR . . . .
HJ H 0.237788 0.638026 0.196636 0.076 Uiso 1 1 calc GR . . . .
HK H 0.352701 0.694618 0.223485 0.076 Uiso 1 1 calc GR . . . .
C02N C 0.0879(2) 0.2348(2) 0.3113(2) 0.0579(10) Uani 1 1 d . . . . .
H1BA H 0.048503 0.262228 0.310981 0.087 Uiso 1 1 calc GR . . . .
HL H 0.154002 0.284809 0.317676 0.087 Uiso 1 1 calc GR . . . .
HM H 0.087967 0.209056 0.354822 0.087 Uiso 1 1 calc GR . . . .
C02O C 0.3337(2) 0.8477(3) 0.4652(2) 0.0305(8) Uani 1 1 d . . . . .
H4AA H 0.383457 0.900586 0.512557 0.046 Uiso 1 1 calc GR . . . .
HN H 0.322596 0.786954 0.470847 0.046 Uiso 1 1 calc GR . . . .
HO H 0.273859 0.846105 0.457903 0.046 Uiso 1 1 calc GR . . . .
C02P C 0.5176(3) 0.6935(3) 0.1502(2) 0.0559(12) Uani 1 1 d . . . . .
H02Z H 0.505358 0.642934 0.105108 0.084 Uiso 1 1 calc GR . . . .
HP H 0.579440 0.752342 0.159444 0.084 Uiso 1 1 calc GR . . . .
HQ H 0.466070 0.705600 0.139425 0.084 Uiso 1 1 calc GR . . . .
C02Q C 0.0524(2) 0.7428(3) 0.3386(2) 0.0587(13) Uani 1 1 d . . . . .
H5AA H 0.098536 0.738590 0.376390 0.088 Uiso 1 1 calc GR . . . .
HR H -0.012914 0.688579 0.328758 0.088 Uiso 1 1 calc GR . . . .
HS H 0.057022 0.802920 0.360020 0.088 Uiso 1 1 calc GR . . . .
C02R C 1.1386(2) 0.4429(3) 0.4349(2) 0.0375(9) Uani 1 1 d . . . . .
H02R H 1.193693 0.452425 0.470525 0.045 Uiso 1 1 calc R . . . .
C02S C 0.3661(2) 0.8618(2) 0.39580(19) 0.0210(7) Uani 1 1 d . . . . .
C02T C 1.1438(2) 0.4633(2) 0.3656(2) 0.0397(9) Uani 1 1 d . . . . .
H02T H 1.202881 0.487772 0.354806 0.048 Uiso 1 1 calc R . . . .
C02U C 0.0656(2) 0.6474(2) 0.2228(3) 0.0674(14) Uani 1 1 d . . . . .
H6AA H 0.072761 0.646524 0.171006 0.101 Uiso 1 1 calc GR . . . .
HT H 0.002126 0.592950 0.217058 0.101 Uiso 1 1 calc GR . . . .
HU H 0.115740 0.642961 0.254893 0.101 Uiso 1 1 calc GR . . . .
C02V C -0.1699(3) 0.1626(2) 0.2088(2) 0.0477(9) Uani 1 1 d . . . . .
H2BA H -0.171041 0.167363 0.262541 0.072 Uiso 1 1 calc GR . . . .
HV H -0.220672 0.168556 0.179799 0.072 Uiso 1 1 calc GR . . . .
HW H -0.107164 0.214119 0.209902 0.072 Uiso 1 1 calc GR . . . .
C02W C 1.0647(2) 0.4488(2) 0.31199(18) 0.0277(8) Uani 1 1 d . . . . .
H02W H 1.069124 0.463526 0.264869 0.033 Uiso 1 1 calc R . . . .
C02X C 0.5650(6) 0.2234(6) 0.3594(4) 0.057(3) Uani 0.625(10) 1 d D U P A 1
H02K H 0.622812 0.243716 0.401743 0.086 Uiso 0.625(10) 1 calc GR . P A 1
H02L H 0.512135 0.160540 0.356449 0.086 Uiso 0.625(10) 1 calc GR . P A 1
H02M H 0.547012 0.270222 0.369839 0.086 Uiso 0.625(10) 1 calc GR . P A 1
C02Y C 0.0546(3) 0.1904(3) 0.1657(2) 0.0627(13) Uani 1 1 d . . . . .
H3BA H 0.032465 0.136119 0.119397 0.094 Uiso 1 1 calc GR . . . .
HX H 0.121622 0.240364 0.174586 0.094 Uiso 1 1 calc GR . . . .
HY H 0.014212 0.216309 0.157201 0.094 Uiso 1 1 calc GR . . . .
C02Z C 0.6037(2) 0.6525(3) 0.2435(3) 0.0726(16) Uani 1 1 d . . . . .
H02 H 0.605732 0.634192 0.291117 0.109 Uiso 1 1 calc GR . . . .
HZ H 0.663410 0.713686 0.253232 0.109 Uiso 1 1 calc GR . . . .
H4BA H 0.596827 0.602963 0.200675 0.109 Uiso 1 1 calc GR . . . .
C030 C 0.6014(5) 0.1390(4) 0.2550(5) 0.058(2) Uani 0.625(10) 1 d D U P A 1
H03A H 0.623093 0.143413 0.209155 0.087 Uiso 0.625(10) 1 calc GR . P A 1
H03B H 0.541018 0.076947 0.241400 0.087 Uiso 0.625(10) 1 calc GR . P A 1
H03C H 0.650482 0.144906 0.297910 0.087 Uiso 0.625(10) 1 calc GR . P A 1
C0AA C 0.5820(11) 0.1884(9) 0.3520(7) 0.060(4) Uani 0.375(10) 1 d D U P A 2
H0AA H 0.637245 0.183719 0.371373 0.090 Uiso 0.375(10) 1 calc GR . P A 2
H0AB H 0.522245 0.126125 0.339648 0.090 Uiso 0.375(10) 1 calc GR . P A 2
H0AC H 0.583837 0.236723 0.392305 0.090 Uiso 0.375(10) 1 calc GR . P A 2
C0 C 0.5537(10) 0.1394(7) 0.2064(8) 0.088(4) Uani 0.375(10) 1 d D U P A 2
H0A H 0.531493 0.155389 0.161475 0.131 Uiso 0.375(10) 1 calc GR . P A 2
H0B H 0.500887 0.078789 0.207071 0.131 Uiso 0.375(10) 1 calc GR . P A 2
H0C H 0.607508 0.133147 0.201981 0.131 Uiso 0.375(10) 1 calc GR . P A 2

loop_
_atom_site_aniso_label
_atom_site_aniso_U_11
_atom_site_aniso_U_22
_atom_site_aniso_U_33
_atom_site_aniso_U_23
_atom_site_aniso_U_13
_atom_site_aniso_U_12
Ge01 0.01785(19) 0.01525(17) 0.0207(2) 0.00711(15) 0.00565(15) 0.01011(15)
Ge02 0.01537(17) 0.01912(19) 0.01794(18) 0.00811(16) 0.00679(14) 0.00923(15)
Ge03 0.01735(17) 0.01902(18) 0.02147(19) 0.00648(15) 0.00840(15) 0.01034(15)
Ge04 0.02184(18) 0.01448(17) 0.0189(2) 0.00717(15) 0.00530(16) 0.00834(15)
C005 0.0122(15) 0.0188(16) 0.0204(17) 0.0066(14) 0.0047(13) 0.0075(13)
C006 0.0159(16) 0.0183(16) 0.0149(15) 0.0037(13) 0.0039(13) 0.0107(13)
C007 0.0136(15) 0.0227(17) 0.0238(18) 0.0105(15) 0.0091(14) 0.0156(14)
C008 0.0173(17) 0.0212(16) 0.0205(17) 0.0059(13) 0.0023(14) 0.0111(13)
C009 0.0132(15) 0.0137(15) 0.0174(16) 0.0039(13) 0.0024(13) 0.0036(12)
C00A 0.0234(17) 0.0226(16) 0.0179(16) 0.0053(13) 0.0083(14) 0.0145(14)
C00B 0.0198(16) 0.0151(15) 0.0198(16) 0.0063(13) 0.0065(13) 0.0104(13)
C00C 0.0172(16) 0.0157(16) 0.0177(16) 0.0090(13) 0.0079(14) 0.0092(13)
C00D 0.0183(16) 0.0156(15) 0.0199(17) 0.0075(13) 0.0082(13) 0.0073(13)
C00E 0.0134(15) 0.0152(15) 0.0203(17) 0.0066(13) 0.0014(13) 0.0062(13)
C00F 0.0190(17) 0.0285(18) 0.0186(17) 0.0029(14) 0.0088(14) 0.0122(15)
C00G 0.0141(15) 0.0189(16) 0.0170(16) 0.0059(13) 0.0060(13) 0.0106(13)
C00H 0.0170(15) 0.0203(16) 0.0155(16) 0.0061(13) 0.0038(13) 0.0119(14)
C00I 0.0165(16) 0.0209(17) 0.0180(17) 0.0067(15) 0.0064(14) 0.0112(14)
C00J 0.0282(18) 0.0342(18) 0.0213(17) 0.0080(15) 0.0074(14) 0.0204(15)
C00K 0.0237(17) 0.0134(15) 0.0175(16) 0.0059(13) 0.0093(14) 0.0106(13)
C00L 0.0225(17) 0.0205(17) 0.0231(18) 0.0084(14) 0.0078(14) 0.0096(14)
C00M 0.0101(15) 0.0196(17) 0.0199(17) 0.0082(14) 0.0061(13) 0.0095(13)
C00N 0.0252(18) 0.056(2) 0.0276(19) 0.0123(17) 0.0073(15) 0.0237(17)
C00O 0.0162(16) 0.0147(16) 0.0196(18) 0.0070(13) 0.0079(14) 0.0086(13)
C00P 0.0169(16) 0.0178(16) 0.0163(16) 0.0054(13) 0.0095(13) 0.0098(13)
C00Q 0.0262(18) 0.0145(15) 0.0220(17) 0.0074(13) 0.0093(14) 0.0123(14)
C00R 0.0216(16) 0.0224(16) 0.0224(17) -0.0017(13) 0.0043(13) 0.0113(13)
C00S 0.0316(19) 0.0266(17) 0.0254(18) 0.0100(15) 0.0185(16) 0.0159(15)
C00T 0.0117(15) 0.0160(16) 0.0183(16) 0.0059(13) 0.0052(13) 0.0046(13)
C00U 0.0305(18) 0.0279(18) 0.0236(18) 0.0027(15) 0.0118(15) 0.0147(15)
C00V 0.0203(16) 0.0159(16) 0.0231(17) 0.0064(14) 0.0109(14) 0.0129(13)
C00W 0.044(2) 0.0308(19) 0.0206(17) 0.0078(15) 0.0119(15) 0.0291(17)
C00X 0.0232(17) 0.0167(15) 0.0179(16) 0.0063(13) 0.0101(14) 0.0110(14)
C00Y 0.0269(17) 0.0277(17) 0.0250(17) 0.0027(14) 0.0059(15) 0.0146(14)
C00Z 0.0267(17) 0.0266(17) 0.0317(18) 0.0112(15) 0.0093(15) 0.0018(14)
C010 0.0156(14) 0.0213(15) 0.0323(17) 0.0103(13) 0.0085(13) 0.0090(13)
C011 0.0189(16) 0.0113(14) 0.0156(16) 0.0018(12) 0.0022(13) 0.0080(12)
C012 0.0193(16) 0.0261(17) 0.037(2) 0.0081(16) 0.0050(15) 0.0130(14)
C013 0.0219(17) 0.0142(15) 0.0236(18) 0.0044(13) 0.0001(14) 0.0101(13)
C014 0.0252(18) 0.0302(18) 0.0278(18) 0.0095(15) 0.0135(15) 0.0131(15)
C015 0.0081(15) 0.0196(17) 0.0174(16) 0.0055(14) 0.0042(13) 0.0043(13)
C016 0.0153(16) 0.0108(15) 0.0203(17) 0.0050(13) 0.0035(13) 0.0057(13)
C017 0.0131(15) 0.0172(15) 0.0199(17) 0.0016(13) 0.0031(14) 0.0079(13)
C018 0.0294(17) 0.0206(16) 0.0210(17) 0.0082(14) 0.0078(14) 0.0128(14)
C019 0.0198(17) 0.0160(16) 0.0198(17) 0.0015(14) 0.0056(14) 0.0093(14)
C01A 0.0156(16) 0.0180(16) 0.0226(18) 0.0077(14) 0.0090(14) 0.0097(14)
C01B 0.034(2) 0.040(2) 0.0219(16) 0.0110(15) 0.0072(15) 0.0242(16)
C01C 0.054(2) 0.0277(19) 0.033(2) 0.0091(16) 0.0132(17) 0.0285(18)
C01D 0.0303(18) 0.0249(17) 0.0272(18) 0.0030(15) 0.0093(15) 0.0173(15)
C01E 0.0325(18) 0.0249(17) 0.0252(18) 0.0107(14) 0.0122(15) 0.0162(15)
C01F 0.0181(16) 0.0286(18) 0.0260(16) 0.0086(15) 0.0010(14) 0.0124(14)
C01G 0.0216(16) 0.0211(16) 0.0224(16) 0.0058(14) 0.0067(13) 0.0114(13)
C01H 0.0270(18) 0.0227(17) 0.0244(17) 0.0100(14) 0.0052(14) 0.0100(14)
C01I 0.0139(15) 0.0305(18) 0.0216(17) 0.0127(15) 0.0077(13) 0.0150(14)
C01J 0.0154(15) 0.0197(16) 0.0215(17) 0.0076(14) 0.0059(13) 0.0084(13)
C01K 0.0155(15) 0.0210(17) 0.0165(16) 0.0056(14) 0.0060(13) 0.0092(13)
C01L 0.0115(14) 0.0182(15) 0.0220(16) 0.0042(13) 0.0035(12) 0.0089(12)
C01M 0.0222(17) 0.0233(17) 0.0214(17) 0.0065(14) 0.0084(14) 0.0102(14)
C01N 0.0294(18) 0.0196(16) 0.036(2) 0.0125(15) 0.0102(15) 0.0130(14)
C01O 0.0131(15) 0.0136(15) 0.0231(17) 0.0030(14) 0.0055(14) 0.0072(13)
C01P 0.0156(15) 0.0172(15) 0.0184(16) 0.0037(13) 0.0051(13) 0.0070(13)
C01Q 0.0235(16) 0.0148(15) 0.0211(17) 0.0020(13) 0.0045(14) 0.0101(13)
C01R 0.0133(15) 0.0256(18) 0.0171(17) 0.0072(15) 0.0061(13) 0.0113(14)
C01S 0.0281(17) 0.0332(18) 0.0175(16) 0.0060(14) 0.0067(13) 0.0231(15)
C01T 0.0182(16) 0.0281(17) 0.0177(17) 0.0036(14) 0.0074(13) 0.0140(14)
C01U 0.0342(19) 0.0205(17) 0.0184(17) 0.0073(14) 0.0070(15) 0.0154(15)
C01V 0.0285(19) 0.0289(19) 0.0248(19) 0.0176(16) 0.0092(15) 0.0101(16)
C01W 0.0231(18) 0.0285(18) 0.033(2) 0.0114(16) -0.0031(15) 0.0100(15)
C01X 0.0324(19) 0.0243(18) 0.0213(18) 0.0117(15) 0.0130(15) 0.0115(15)
C01Y 0.0309(18) 0.0246(17) 0.033(2) -0.0004(15) 0.0098(15) 0.0168(15)
C01Z 0.0171(16) 0.0219(17) 0.0205(17) 0.0052(14) 0.0082(13) 0.0105(13)
C020 0.0146(15) 0.0225(16) 0.0175(16) 0.0058(14) 0.0057(13) 0.0099(13)
C021 0.0192(16) 0.0264(17) 0.0219(17) 0.0095(14) 0.0073(14) 0.0100(14)
C022 0.0378(19) 0.0209(17) 0.038(2) 0.0101(15) 0.0113(16) 0.0182(15)
C023 0.035(2) 0.067(3) 0.0273(19) 0.0163(19) 0.0073(17) 0.033(2)
C024 0.0252(18) 0.0139(16) 0.0213(17) 0.0042(14) 0.0069(15) 0.0141(14)
C025 0.0262(18) 0.040(2) 0.0212(17) 0.0056(15) 0.0009(14) 0.0192(16)
C026 0.0358(19) 0.0316(18) 0.0216(16) 0.0053(14) 0.0047(14) 0.0252(16)
C027 0.0326(19) 0.0331(18) 0.0240(18) 0.0127(15) 0.0151(15) 0.0198(16)
C028 0.056(2) 0.0144(16) 0.0273(18) 0.0022(14) 0.0004(16) 0.0169(16)
C029 0.045(2) 0.058(2) 0.030(2) -0.0028(17) -0.0002(16) 0.041(2)
C02A 0.076(3) 0.0201(17) 0.034(2) 0.0061(15) 0.0129(18) 0.0294(18)
C02B 0.0272(18) 0.041(2) 0.0263(18) 0.0121(16) 0.0077(15) 0.0230(16)
C02C 0.064(2) 0.0238(18) 0.0212(18) 0.0090(15) 0.0101(16) 0.0191(17)
C02D 0.0319(19) 0.0303(18) 0.0224(17) 0.0147(15) 0.0116(15) 0.0193(16)
C02E 0.041(2) 0.0299(18) 0.037(2) 0.0211(17) 0.0246(17) 0.0214(16)
C02F 0.045(2) 0.0261(18) 0.032(2) -0.0006(15) 0.0098(16) 0.0221(16)
C02G 0.044(2) 0.0241(18) 0.045(2) 0.0108(17) 0.0187(19) 0.0045(17)
C02H 0.040(2) 0.0249(18) 0.0183(17) 0.0092(14) 0.0104(16) 0.0169(16)
C02I 0.0299(18) 0.0237(17) 0.0261(18) 0.0111(14) 0.0152(15) 0.0126(15)
C02J 0.0256(18) 0.044(2) 0.0237(18) 0.0184(17) 0.0162(15) 0.0214(17)
C02K 0.0250(18) 0.036(2) 0.0171(17) 0.0111(16) 0.0098(15) 0.0116(16)
C02L 0.045(2) 0.045(2) 0.055(2) 0.0116(18) 0.0133(18) 0.0379(19)
C02M 0.050(2) 0.056(2) 0.051(2) 0.001(2) -0.0012(19) 0.0438(19)
C02N 0.045(2) 0.038(2) 0.066(3) 0.0095(18) 0.0075(18) 0.0117(17)
C02O 0.0312(18) 0.0370(19) 0.0268(19) 0.0192(16) 0.0126(15) 0.0169(16)
C02P 0.055(2) 0.042(2) 0.052(2) 0.026(2) 0.026(2) 0.0064(19)
C02Q 0.031(2) 0.065(3) 0.049(2) 0.024(2) 0.0192(18) 0.0010(19)
C02R 0.0236(18) 0.058(2) 0.0281(19) 0.0056(17) -0.0004(15) 0.0267(18)
C02S 0.0209(16) 0.0163(15) 0.0280(18) 0.0112(14) 0.0115(14) 0.0091(13)
C02T 0.0222(17) 0.062(2) 0.0300(18) 0.0131(18) 0.0084(15) 0.0201(17)
C02U 0.030(2) 0.0229(19) 0.137(4) 0.012(2) 0.037(2) 0.0074(16)
C02V 0.063(2) 0.044(2) 0.044(2) 0.0069(18) 0.0031(19) 0.042(2)
C02W 0.0180(16) 0.0409(19) 0.0216(16) 0.0104(15) 0.0052(14) 0.0145(15)
C02X 0.037(4) 0.052(5) 0.046(3) 0.021(3) 0.021(3) -0.006(3)
C02Y 0.057(2) 0.041(2) 0.064(3) 0.021(2) 0.038(2) 0.002(2)
C02Z 0.0205(19) 0.050(3) 0.140(4) 0.047(3) 0.019(2) 0.0110(18)
C030 0.065(4) 0.017(3) 0.066(4) 0.008(3) 0.034(3) 0.002(3)
C0AA 0.063(5) 0.036(5) 0.052(4) 0.023(4) 0.018(4) 0.003(4)
C0 0.076(6) 0.031(4) 0.056(5) -0.016(4) 0.031(5) -0.033(5)

loop_
_atom_type_symbol
_atom_type_description
_atom_type_scat_dispersion_real
_atom_type_scat_dispersion_imag
_atom_type_scat_source
C C 0.0033 0.0016 'International Tables Vol C Tables 4.2.6.8 and 6.1.1.4'
H H 0.0000 0.0000 'International Tables Vol C Tables 4.2.6.8 and 6.1.1.4'
Ge Ge 0.1547 1.8001 'International Tables Vol C Tables 4.2.6.8 and 6.1.1.4'

loop_
_geom_angle_atom_site_label_1
_geom_angle_atom_site_label_2
_geom_angle_atom_site_label_3
_geom_angle
C005 Ge01 C00J 111.38(13)
C005 Ge01 C01N 117.35(13)
C006 Ge01 C005 87.45(12)
C006 Ge01 C00J 110.45(13)
C006 Ge01 C01N 115.38(13)
C00J Ge01 C01N 112.46(13)
C00P Ge02 C00Z 116.90(14)
C00P Ge02 C01S 111.83(12)
C00Z Ge02 C01S 111.02(15)
C01O Ge02 C00P 87.84(12)
C01O Ge02 C00Z 115.77(14)
C01O Ge02 C01S 111.67(12)
C00D Ge03 C00W 109.65(13)
C00D Ge03 C010 120.23(12)
C00D Ge03 C01A 87.21(13)
C010 Ge03 C00W 110.79(13)
C01A Ge03 C00W 110.53(13)
C01A Ge03 C010 116.35(13)
C00G Ge04 C00I 87.70(13)
C00G Ge04 C026 112.17(12)
C00G Ge04 C02G 112.13(14)
C00I Ge04 C026 112.83(13)
C00I Ge04 C02G 113.93(14)
C026 Ge04 C02G 115.08(15)
C00H C005 Ge01 109.8(2)
C01P C005 Ge01 140.5(2)
C01P C005 C00H 109.6(3)
C00E C006 Ge01 110.4(2)
C017 C006 Ge01 141.2(2)
C017 C006 C00E 108.4(3)
C00M C007 C00G 116.3(3)
C00M C007 C01K 136.5(3)
C01K C007 C00G 107.0(3)
C00A C008 C00Q 109.1(3)
C01B C008 C00A 120.6(3)
C01B C008 C00Q 130.3(3)
C00B C009 C00D 105.8(3)
C00O C009 C00B 137.7(3)
C00O C009 C00D 116.4(3)
C008 C00A C00T 107.0(3)
C02W C00A C008 119.7(3)
C02W C00A C00T 133.2(3)
C013 C00B C009 107.0(3)
C01F C00B C009 133.3(3)
C01F C00B C013 119.6(3)
C00T C00C C00X 136.8(3)
C00T C00C C01O 117.3(3)
C00X C00C C01O 105.9(3)
C009 C00D Ge03 109.7(2)
C02S C00D Ge03 140.7(2)
C02S C00D C009 109.5(3)
C00H C00E C006 115.8(3)
C00H C00E C01L 137.1(3)
C01L C00E C006 107.1(3)
C01R C00F C02K 119.5(3)
C007 C00G Ge04 109.9(2)
C020 C00G Ge04 141.0(2)
C020 C00G C007 109.0(3)
C00E C00H C005 116.2(3)
C00E C00H C01Q 136.7(3)
C01Q C00H C005 107.1(3)
C00M C00I Ge04 110.2(2)
C019 C00I Ge04 141.1(3)
C019 C00I C00M 108.7(3)
C00N C00J Ge01 111.3(2)
C00N C00J C02M 111.8(3)
C02M C00J Ge01 109.5(2)
C016 C00K C00O 106.8(3)
C021 C00K C00O 134.1(3)
C021 C00K C016 119.1(3)
C015 C00L C01V 118.9(3)
C007 C00M C00I 115.7(3)
C007 C00M C015 137.4(3)
C015 C00M C00I 106.9(3)
C009 C00O C00K 137.3(3)
C009 C00O C01A 116.9(3)
C00K C00O C01A 105.8(3)
C00Q C00P Ge02 141.6(2)
C00Q C00P C00T 109.8(3)
C00T C00P Ge02 108.6(2)
C008 C00Q C02D 122.8(3)
C00P C00Q C008 108.7(3)
C00P C00Q C02D 128.6(3)
C01J C00R C02F 118.3(3)
C01M C00S C02H 121.3(3)
C00A C00T C00P 105.3(3)
C00C C00T C00A 137.9(3)
C00C C00T C00P 116.7(3)
C01Y C00U C01Z 119.1(3)
C011 C00V C025 123.5(3)
C01O C00V C011 108.2(3)
C01O C00V C025 128.3(3)
C028 C00W Ge03 109.1(2)
C028 C00W C02L 111.6(3)
C02L C00W Ge03 111.6(2)
C011 C00X C00C 107.2(3)
C01M C00X C00C 133.7(3)
C01M C00X C011 119.0(3)
C02X C00Z Ge02 107.3(4)
C030 C00Z Ge02 111.3(3)
C030 C00Z C02X 112.8(5)
C0AA C00Z Ge02 116.0(6)
C0 C00Z Ge02 115.2(4)
C0 C00Z C0AA 116.3(7)
C02Q C010 Ge03 111.4(2)
C02U C010 Ge03 111.8(2)
C02U C010 C02Q 113.4(3)
C00X C011 C00V 108.8(3)
C018 C011 C00V 130.0(3)
C018 C011 C00X 121.1(3)
C01F C012 C01W 120.7(3)
C00B C013 C02S 108.8(3)
C01H C013 C00B 121.1(3)
C01H C013 C02S 130.1(3)
C021 C014 C01X 121.2(3)
C00L C015 C00M 133.6(3)
C00L C015 C01R 119.7(3)
C01R C015 C00M 106.6(3)
C00K C016 C024 108.8(3)
C01U C016 C00K 121.0(3)
C01U C016 C024 130.2(3)
C006 C017 C00Y 127.9(3)
C006 C017 C01I 108.6(3)
C01I C017 C00Y 123.6(3)
C011 C018 C02H 118.9(3)
C00I C019 C01D 128.8(3)
C00I C019 C01R 108.3(3)
C01R C019 C01D 122.9(3)
C00O C01A Ge03 109.3(2)
C024 C01A Ge03 140.6(2)
C024 C01A C00O 110.1(3)
C008 C01B C02R 119.0(3)
C01L C01E C02E 119.5(3)
C012 C01F C00B 119.0(3)
C01K C01G C022 119.5(3)
C013 C01H C01W 119.2(3)
C01L C01I C017 109.2(3)
C01T C01I C017 129.6(3)
C01T C01I C01L 121.2(3)
C00R C01J C01P 129.6(3)
C00R C01J C01Q 121.2(3)
C01Q C01J C01P 109.1(3)
C01G C01K C007 134.9(3)
C01G C01K C01Z 119.1(3)
C01Z C01K C007 105.9(3)
C01E C01L C00E 134.1(3)
C01E C01L C01I 119.1(3)
C01I C01L C00E 106.7(3)
C00S C01M C00X 119.0(3)
C02P C01N Ge01 112.4(2)
C02Z C01N Ge01 112.0(2)
C02Z C01N C02P 110.4(3)
C00C C01O Ge02 109.1(2)
C00V C01O Ge02 141.2(2)
C00V C01O C00C 109.8(3)
C005 C01P C01J 107.9(2)
C005 C01P C02I 129.5(3)
C01J C01P C02I 122.6(3)
C01J C01Q C00H 106.2(3)
C02C C01Q C00H 135.3(3)
C02C C01Q C01J 118.4(3)
C00F C01R C015 120.8(3)
C00F C01R C019 129.8(3)
C015 C01R C019 109.4(3)
C01C C01S Ge02 110.6(2)
C01C C01S C029 112.5(3)
C029 C01S Ge02 110.5(2)
C01I C01T C02J 119.0(3)
C016 C01U C01X 118.9(3)
C02K C01V C00L 120.7(3)
C01H C01W C012 120.3(3)
C01U C01X C014 120.4(3)
C022 C01Y C00U 120.3(3)
C00U C01Z C01K 120.5(3)
C00U C01Z C020 130.1(3)
C01K C01Z C020 109.4(3)
C00G C020 C01Z 108.6(2)
C00G C020 C027 128.2(3)
C01Z C020 C027 123.2(3)
C014 C021 C00K 119.3(3)
C01Y C022 C01G 121.4(3)
C016 C024 C02B 122.8(3)
C01A C024 C016 108.5(3)
C01A C024 C02B 128.7(3)
C023 C026 Ge04 110.5(2)
C023 C026 C02V 111.6(3)
C02V C026 Ge04 111.9(2)
C02F C02A C02C 121.5(3)
C01Q C02C C02A 120.0(3)
C02J C02E C01E 120.7(3)
C02A C02F C00R 120.6(3)
C02N C02G Ge04 112.6(2)
C02N C02G C02Y 114.3(3)
C02Y C02G Ge04 111.3(2)
C00S C02H C018 120.6(3)
C02E C02J C01T 120.3(3)
C01V C02K C00F 120.4(3)
C02T C02R C01B 120.6(3)
C00D C02S C013 108.8(3)
C00D C02S C02O 128.5(3)
C013 C02S C02O 122.7(3)
C02W C02T C02R 121.2(3)
C02T C02W C00A 118.8(3)

loop_
_geom_bond_atom_site_label_1
_geom_bond_atom_site_label_2
_geom_bond_distance
Ge01 C005 1.950(3)
Ge01 C006 1.934(3)
Ge01 C00J 1.961(3)
Ge01 C01N 1.963(3)
Ge02 C00P 1.953(3)
Ge02 C00Z 1.959(3)
Ge02 C01O 1.944(3)
Ge02 C01S 1.968(3)
Ge03 C00D 1.947(3)
Ge03 C00W 1.966(3)
Ge03 C010 1.962(3)
Ge03 C01A 1.957(3)
Ge04 C00G 1.939(3)
Ge04 C00I 1.941(3)
Ge04 C026 1.943(3)
Ge04 C02G 1.992(3)
C005 C00H 1.466(4)
C005 C01P 1.353(4)
C006 C00E 1.471(4)
C006 C017 1.362(4)
C007 C00G 1.473(4)
C007 C00M 1.393(4)
C007 C01K 1.467(4)
C008 C00A 1.414(4)
C008 C00Q 1.481(4)
C008 C01B 1.376(4)
C009 C00B 1.487(4)
C009 C00D 1.488(4)
C009 C00O 1.357(4)
C00A C00T 1.494(4)
C00A C02W 1.394(4)
C00B C013 1.406(4)
C00B C01F 1.400(4)
C00C C00T 1.342(4)
C00C C00X 1.472(4)
C00C C01O 1.490(4)
C00D C02S 1.352(4)
C00E C00H 1.398(4)
C00E C01L 1.460(4)
C00F C01R 1.380(4)
C00F C02K 1.389(4)
C00G C020 1.360(4)
C00H C01Q 1.457(4)
C00I C00M 1.474(4)
C00I C019 1.363(4)
C00J C00N 1.508(4)
C00J C02M 1.521(4)
C00K C00O 1.471(4)
C00K C016 1.424(4)
C00K C021 1.390(4)
C00L C015 1.396(4)
C00L C01V 1.401(4)
C00M C015 1.466(4)
C00O C01A 1.487(4)
C00P C00Q 1.356(4)
C00P C00T 1.497(4)
C00Q C02D 1.487(4)
C00R C01J 1.393(4)
C00R C02F 1.395(4)
C00S C01M 1.382(4)
C00S C02H 1.384(5)
C00U C01Y 1.384(4)
C00U C01Z 1.395(4)
C00V C011 1.482(4)
C00V C01O 1.358(4)
C00V C025 1.489(4)
C00W C028 1.523(4)
C00W C02L 1.527(4)
C00X C011 1.417(4)
C00X C01M 1.401(4)
C00Y C017 1.507(4)
C00Z C02X 1.562(7)
C00Z C030 1.469(6)
C00Z C0AA 1.491(11)
C00Z C0 1.480(10)
C010 C02Q 1.518(4)
C010 C02U 1.515(4)
C011 C018 1.378(4)
C012 C01F 1.392(4)
C012 C01W 1.396(4)
C013 C01H 1.379(4)
C013 C02S 1.482(4)
C014 C01X 1.394(5)
C014 C021 1.384(4)
C015 C01R 1.399(5)
C016 C01U 1.382(4)
C016 C024 1.473(4)
C017 C01I 1.464(4)
C018 C02H 1.389(4)
C019 C01D 1.498(4)
C019 C01R 1.469(4)
C01A C024 1.347(4)
C01B C02R 1.389(4)
C01C C01S 1.520(4)
C01E C01L 1.389(4)
C01E C02E 1.391(4)
C01G C01K 1.379(4)
C01G C022 1.395(5)
C01H C01W 1.395(4)
C01I C01L 1.398(5)
C01I C01T 1.385(4)
C01J C01P 1.472(4)
C01J C01Q 1.414(4)
C01K C01Z 1.418(4)
C01N C02P 1.504(4)
C01N C02Z 1.488(4)
C01P C02I 1.491(4)
C01Q C02C 1.383(4)
C01S C029 1.527(4)
C01T C02J 1.386(4)
C01U C01X 1.386(4)
C01V C02K 1.379(5)
C01Y C022 1.369(4)
C01Z C020 1.459(4)
C020 C027 1.491(4)
C023 C026 1.505(4)
C024 C02B 1.501(4)
C026 C02V 1.545(4)
C02A C02C 1.388(5)
C02A C02F 1.360(5)
C02E C02J 1.381(5)
C02G C02N 1.474(4)
C02G C02Y 1.513(4)
C02O C02S 1.493(4)
C02R C02T 1.387(4)
C02T C02W 1.380(4)

loop_
_twin_individual_id
_twin_individual_mass_fraction_refined
1 0.5472(5)
2 0.4528(5)
